data_1536672
loop_
_publ_author_name
'Wu Chuande'
'Lu Shaofang'
'Lin Xiang'
'Lu Canzhong'
'Zhuang Honghui'
'Huang Jinshun'

_publ_section_title
;
 Synthesis, structural characterization and properties of two new lamellar
 polymers: (N H4 H3 Cu2 Mo2 O10) and (K H Fe2 Mo2 O10)
;
_journal_name_full 'Journal of Alloys Compd.'
_journal_page_first 342
_journal_page_last 348
_journal_volume 368
_journal_year 2004
_chemical_formula_sum 'Fe2 H K Mo2 O10'
_chemical_name_systematic 'K H (Fe2 Mo2 O10)'
_space_group_IT_number 12
_symmetry_space_group_name_Hall '-C 2y'
_symmetry_space_group_name_H-M 'C 1 2/m 1'
_cell_angle_alpha 90
_cell_angle_beta 115.917
_cell_angle_gamma 90
_cell_formula_units_Z 2
_cell_length_a 9.6355
_cell_length_b 6.5914
_cell_length_c 7.8509
_cell_volume 448.475
_citation_journal_id_ASTM JALCEU
_cod_data_source_file WuChuande_JALCEU_2004_84.cif
_cod_data_source_block H1Fe2K1Mo2O10
_cod_original_cell_volume 448.4746
_cod_original_formula_sum 'H1 Fe2 K1 Mo2 O10'
_cod_database_code 1536672

loop_
_symmetry_equiv_pos_as_xyz
x,y,z
-x,y,-z
-x,-y,-z
x,-y,z
x+1/2,y+1/2,z
-x+1/2,y+1/2,-z
-x+1/2,-y+1/2,-z
x+1/2,-y+1/2,z

loop_
_atom_site_label
_atom_site_type_symbol
_atom_site_fract_x
_atom_site_fract_y
_atom_site_fract_z
_atom_site_occupancy
_atom_site_U_iso_or_equiv
Mo1 Mo+6 0.08109 0 0.28164 1 0.0
O4 O-2 0.184 0 0.1394 1 0.0
K1 K+1 0.5 0 0.5 1 0.0
Fe1 Fe+3 0.75 0.75 0 1 0.0
O3 O-2 0.2141 0 0.5176 1 0.0
O2 O-2 -0.0356 -0.2186 0.2355 1 0.0
O1 O-2 -0.1536 0.5 -0.0847 1 0.0
